data_1537227
loop_
_publ_author_name
'Ruck, M.'
'Dubenskiy, V.'
'Soehnel, T.'

_publ_section_title
;
 Structure and bonding of Pd (Bi10)(4+) in the subbromide Bi14 Pd Br16
;
_journal_name_full 'Angew. Chem. Int. ed.'
_journal_page_first 2978
_journal_page_last 2982
_journal_volume 42
_journal_year 2003
_chemical_formula_sum 'Bi14 Br16 Pd'
_chemical_name_systematic 'Bi14 Pd Br16'
_space_group_IT_number 2
_symmetry_space_group_name_Hall '-P 1'
_symmetry_space_group_name_H-M 'P -1'
_cell_angle_alpha 118.15
_cell_angle_beta 108.82
_cell_angle_gamma 91.94
_cell_formula_units_Z 1
_cell_length_a 10.848
_cell_length_b 11.03
_cell_length_c 11.157
_cell_volume 1086.100
_citation_journal_id_ASTM ACIEF5
_cod_data_source_file Ruck_ACIEF5_2003_903.cif
_cod_data_source_block Bi14Br16Pd1
_cod_original_cell_volume 1086.1
_cod_original_formula_sum 'Bi14 Br16 Pd1'
_cod_database_code 1537227

loop_
_symmetry_equiv_pos_as_xyz
x,y,z
-x,-y,-z

loop_
_atom_site_label
_atom_site_type_symbol
_atom_site_fract_x
_atom_site_fract_y
_atom_site_fract_z
_atom_site_occupancy
_atom_site_U_iso_or_equiv
Bi1 Bi 0.25215 -0.10716 -0.00253 1 0.0
Bi7 Bi 0.65637 0.60318 0.21469 1 0.0
Bi4 Bi -0.00649 0.19187 0.29845 1 0.0
Br5 Br 0.80098 0.48554 0.3846 1 0.0
Br1 Br 0.57797 0.07964 0.22063 1 0.0
Bi5 Bi 0.14021 -0.06418 0.23711 1 0.0
Br3 Br 0.48289 0.20568 0.56362 1 0.0
Br8 Br 0.83398 0.85771 0.3963 1 0.0
Bi2 Bi 0.17384 0.11735 -0.09578 1 0.0
Br2 Br 0.86033 0.31793 0.63239 1 0.0
Br4 Br 0.37147 0.38437 0.29022 1 0.0
Bi6 Bi 0.62032 0.33446 0.47071 1 0.0
Pd1 Pd 0 0 0 1 0.0
Br6 Br 0.79978 0.52428 0.04426 1 0.0
Br7 Br 0.50732 0.69767 0.02254 1 0.0
Bi3 Bi 0.01744 0.30459 0.09441 1 0.0
